data_4123899
loop_
_publ_author_name
'Lilio, Alyssia M.'
'Reineke, Mark H.'
'Moore, Curtis E.'
'Rheingold, Arnold L.'
'Takase, Michael K.'
'Kubiak, Clifford P.'

_publ_section_title
;
 Incorporation of Pendant Bases into Rh(diphosphine)2 Complexes:
 Synthesis, Thermodynamic Studies, And Catalytic CO2 Hydrogenation
 Activity of [Rh(P2N2)2](+) Complexes.
;
_journal_issue 25
_journal_name_full 'Journal of the American Chemical Society'
_journal_page_first 8251
_journal_page_last 8260
_journal_paper_doi 10.1021/jacs.5b04291
_journal_volume 137
_journal_year 2015
_chemical_formula_moiety 'C56 H81 N4 P4 Rh'
_chemical_formula_sum 'C56 H81 N4 P4 Rh'
_chemical_formula_weight 1037.03
_space_group_crystal_system tetragonal
_space_group_IT_number 82
_space_group_name_Hall 'I -4'
_space_group_name_H-M_alt 'I -4'
_symmetry_space_group_name_Hall 'I -4'
_symmetry_space_group_name_H-M 'I -4'
_atom_sites_solution_hydrogens mixed
_atom_sites_solution_primary direct
_atom_sites_solution_secondary difmap
_audit_creation_date 2014-11-26
_audit_creation_method
;
Olex2 1.2-beta
(compiled 2014.11.25 svn.r3098 for OlexSys, GUI svn.r4951)
;
_cell_angle_alpha 90
_cell_angle_beta 90
_cell_angle_gamma 90
_cell_formula_units_Z 8
_cell_length_a 22.7640(7)
_cell_length_b 22.7640(7)
_cell_length_c 20.1397(5)
_cell_measurement_reflns_used 9879
_cell_measurement_temperature 100
_cell_measurement_theta_max 27.479
_cell_measurement_theta_min 2.241
_cell_volume 10436.4(5)
_computing_cell_refinement 'SAINT v8.34A (Bruker, 2013)'
_computing_data_collection 'APEX2 v2013.6-2 (Bruker, 2013)'
_computing_data_reduction 'SAINT v8.34A (Bruker, 2013)'
_computing_molecular_graphics 'Olex2 (Dolomanov et al., 2009)'
_computing_publication_material 'Olex2 (Dolomanov et al., 2009)'
_computing_structure_refinement 'ShelXL (Sheldrick, 2008)'
_computing_structure_solution 'XS (Sheldrick, 2008)'
_diffrn_ambient_temperature 100
_diffrn_detector 'Bruker Photon-100 area detector'
_diffrn_detector_area_resol_mean 10.5
_diffrn_detector_type 'CMOS area detector'
_diffrn_measured_fraction_theta_full 0.999
_diffrn_measured_fraction_theta_max 0.999
_diffrn_measurement_device 'four-circle KAPPA diffractometer'
_diffrn_measurement_device_type 'Bruker D8 Venture Duo'
_diffrn_measurement_method '\w and \f scans'
_diffrn_radiation_monochromator 'Double Bounce Multilayer Mirror'
_diffrn_radiation_probe x-ray
_diffrn_radiation_type MoK\a
_diffrn_radiation_wavelength 0.71073
_diffrn_reflns_av_R_equivalents 0.0487
_diffrn_reflns_av_unetI/netI 0.0354
_diffrn_reflns_laue_measured_fraction_full 0.999
_diffrn_reflns_laue_measured_fraction_max 0.999
_diffrn_reflns_limit_h_max 26
_diffrn_reflns_limit_h_min -29
_diffrn_reflns_limit_k_max 29
_diffrn_reflns_limit_k_min -29
_diffrn_reflns_limit_l_max 26
_diffrn_reflns_limit_l_min -25
_diffrn_reflns_number 76059
_diffrn_reflns_point_group_measured_fraction_full 0.999
_diffrn_reflns_point_group_measured_fraction_max 0.999
_diffrn_reflns_theta_full 25.000
_diffrn_reflns_theta_max 27.491
_diffrn_reflns_theta_min 2.242
_diffrn_source 'microfocus sealed X-ray tube'
_diffrn_source_type 'Incoatec I\mus'
_diffrn_standards_number 0
_exptl_absorpt_coefficient_mu 0.491
_exptl_absorpt_correction_T_max 0.0942
_exptl_absorpt_correction_T_min 0.0691
_exptl_absorpt_correction_type multi-scan
_exptl_absorpt_process_details
'SADABS-2014/4 (Bruker,2014/4) was used for absorption correction. wR2(int) was 0.0683 before and 0.0611 after correction. The Ratio of minimum to maximum transmission is 0.7335. The \l/2 correction factor is Not present.'
_exptl_crystal_colour yellow
_exptl_crystal_colour_primary yellow
_exptl_crystal_density_diffrn 1.320
_exptl_crystal_description prism
_exptl_crystal_F_000 4400
_exptl_crystal_size_max 0.28
_exptl_crystal_size_mid 0.14
_exptl_crystal_size_min 0.13
_refine_diff_density_max 1.254
_refine_diff_density_min -0.745
_refine_diff_density_rms 0.074
_refine_ls_abs_structure_details
;
 Refined as an inversion twin.
;
_refine_ls_abs_structure_Flack 0.45(3)
_refine_ls_extinction_method none
_refine_ls_goodness_of_fit_ref 1.063
_refine_ls_hydrogen_treatment mixed
_refine_ls_matrix_type full
_refine_ls_number_parameters 591
_refine_ls_number_reflns 11992
_refine_ls_number_restraints 0
_refine_ls_restrained_S_all 1.063
_refine_ls_R_factor_all 0.0573
_refine_ls_R_factor_gt 0.0446
_refine_ls_shift/su_max 0.000
_refine_ls_shift/su_mean 0.000
_refine_ls_structure_factor_coef Fsqd
_refine_ls_weighting_details 'w=1/[\s^2^(Fo^2^)+(0.0424P)^2^+22.5519P] where P=(Fo^2^+2Fc^2^)/3'
_refine_ls_weighting_scheme calc
_refine_ls_wR_factor_gt 0.0972
_refine_ls_wR_factor_ref 0.1035
_reflns_Friedel_coverage 0.943
_reflns_friedel_fraction_full 1.000
_reflns_friedel_fraction_max 1.000
_reflns_number_gt 10477
_reflns_number_total 11992
_reflns_threshold_expression 'I > 2\s(I)'
_cod_data_source_file ja5b04291_si_008.cif
_cod_data_source_block mo_p14016_0m
_cod_depositor_comments
;
The following automatic conversions were performed:

'_diffrn_radiation_probe' value 'X-ray' changed to 'x-ray' according
to
/usr/data/users/saulius/crontab/automatic-downloads/current/ACS/lib/dictionaries/cif_core.dic
dictionary named 'cif_core.dic' version 2.4.2 from 2011-04-26.

Automatic conversion script
Id: cif_fix_values 3271 2015-04-21 07:52:19Z andrius 
;
_cod_original_cell_volume 10436.4(7)
_cod_database_code 4123899
_shelx_space_group_comment
;
The symmetry employed for this shelxl refinement is uniquely defined
by the following loop, which should always be used as a source of
symmetry information in preference to the above space-group names.
They are only intended as comments.
;
_shelx_estimated_absorpt_t_max 0.939
_shelx_estimated_absorpt_t_min 0.875
_olex2_refinement_description
;
1. Others
 Fixed Uiso: H1A(0.04) H1B(0.04) H2A(0.05) H2B(0.05) H3A(0.048) H3B(0.048)
 H4A(0.047) H4B(0.047) H5A(0.08) H5B(0.08) H6A(0.059) H6B(0.059) H7A(0.079)
 H7B(0.079) H8A(0.05) H8B(0.05) H9(0.035) H10A(0.044) H10B(0.044) H11A(0.048)
 H11B(0.048) H12A(0.054) H12B(0.054) H13A(0.054) H13B(0.054) H14A(0.042)
 H14B(0.042) H16(0.046) H17(0.056) H18(0.061) H19(0.06) H20(0.05) H22(0.05)
 H23(0.058) H24(0.061) H25(0.059) H26(0.049) H27(0.039) H28A(0.049) H28B(0.049)
 H29A(0.055) H29B(0.055) H30A(0.062) H30B(0.062) H31A(0.067) H31B(0.067)
 H32A(0.053) H32B(0.053) H33(0.042) H34A(0.05) H34B(0.05) H35A(0.061)
 H35B(0.061) H36A(0.063) H36B(0.063) H37A(0.071) H37B(0.071) H38A(0.06)
 H38B(0.06) H40(0.056) H41(0.067) H42(0.065) H43(0.068) H44(0.051) H46(0.055)
 H47(0.07) H48(0.075) H49(0.073) H50(0.059) H51(0.05) H52A(0.065) H52B(0.065)
 H53A(0.068) H53B(0.068) H54A(0.066) H54B(0.066) H55A(0.061) H55B(0.061)
 H56A(0.05) H56B(0.05)
 Fixed X: H1A(0.2135) H1B(0.2408) H2A(0.3344) H2B(0.2709) H3A(0.1108)
 H3B(0.1094) H4A(0.2063) H4B(0.1702) H5A(0.3677) H5B(0.3188) H6A(0.2229)
 H6B(0.2117) H7A(0.3054) H7B(0.2671) H8A(0.1512) H8B(0.1477) H9(0.1397)
 H10A(0.2158) H10B(0.2282) H11A(0.1946) H11B(0.151) H12A(0.0956) H12B(0.1306)
 H13A(0.039) H13B(0.0542) H14A(0.0727) H14B(0.115) H16(0.0835) H17(0.0194)
 H18(0.0088) H19(0.0649) H20(0.1288) H22(0.3125) H23(0.3932) H24(0.4801)
 H25(0.482) H26(0.4001) H27(0.3063) H28A(0.3663) H28B(0.3866) H29A(0.4097)
 H29B(0.444) H30A(0.3986) H30B(0.3765) H31A(0.2954) H31B(0.3135) H32A(0.2368)
 H32B(0.2731) H33(0.3938) H34A(0.3428) H34B(0.3544) H35A(0.4241) H35B(0.4441)
 H36A(0.463) H36B(0.5134) H37A(0.4962) H37B(0.5087) H38A(0.4059) H38B(0.4259)
 H40(0.4037) H41(0.4465) H42(0.3892) H43(0.2877) H44(0.2441) H46(0.2842)
 H47(0.2549) H48(0.1563) H49(0.0875) H50(0.1141) H51(0.1116) H52A(0.1351)
 H52B(0.1499) H53A(0.0488) H53B(0.0649) H54A(0.0298) H54B(-0.022) H55A(-0.0005)
 H55B(-0.0154) H56A(0.0681) H56B(0.0841)
 Fixed Y: H1A(0.2201) H1B(0.1584) H2A(0.3052) H2B(0.3082) H3A(0.266)
 H3B(0.2334) H4A(0.3815) H4B(0.3654) H5A(0.264) H5B(0.2335) H6A(0.2812)
 H6B(0.3409) H7A(0.1333) H7B(0.1115) H8A(0.1658) H8B(0.2038) H9(0.1252)
 H10A(0.0906) H10B(0.0791) H11A(-0.0081) H11B(0.0107) H12A(-0.0147)
 H12B(0.0325) H13A(0.0733) H13B(0.0616) H14A(0.1613) H14B(0.1433) H16(0.2635)
 H17(0.3104) H18(0.4114) H19(0.4666) H20(0.4217) H22(0.1126) H23(0.0624)
 H24(0.1128) H25(0.2147) H26(0.2666) H27(0.4047) H28A(0.3402) H28B(0.3425)
 H29A(0.4432) H29B(0.408) H30A(0.4948) H30B(0.4371) H31A(0.4946) H31B(0.4987)
 H32A(0.43) H32B(0.394) H33(0.156) H34A(0.0903) H34B(0.1329) H35A(0.0564)
 H35B(0.0714) H36A(0.145) H36B(0.1116) H37A(0.1706) H37B(0.2121) H38A(0.2283)
 H38B(0.2481) H40(0.3315) H41(0.4134) H42(0.4923) H43(0.4873) H44(0.4058)
 H46(0.0779) H47(0.0047) H48(-0.0103) H49(0.0519) H50(0.1272) H51(0.3031)
 H52A(0.3522) H52B(0.3829) H53A(0.3962) H53B(0.4256) H54A(0.3395) H54B(0.3657)
 H55A(0.2974) H55B(0.2639) H56A(0.2224) H56B(0.2466)
 Fixed Z: H1A(0.2709) H1B(0.2493) H2A(0.2273) H2B(0.261) H3A(0.1474)
 H3B(0.2176) H4A(0.2089) H4B(0.1433) H5A(-0.0738) H5B(-0.1189) H6A(-0.1291)
 H6B(-0.0897) H7A(-0.0916) H7B(-0.0301) H8A(-0.0388) H8B(-0.1051) H9(0.2073)
 H10A(0.0995) H10B(0.1766) H11A(0.1232) H11B(0.1818) H12A(0.0876) H12B(0.0437)
 H13A(0.0765) H13B(0.153) H14A(0.1286) H14B(0.0686) H16(0.3057) H17(0.3771)
 H18(0.3773) H19(0.3032) H20(0.2293) H22(0.2431) H23(0.2783) H24(0.3092)
 H25(0.3002) H26(0.2663) H27(0.1697) H28A(0.067) H28B(0.1431) H29A(0.1337)
 H29B(0.0767) H30A(0.0354) H30B(-0.0027) H31A(0.021) H31B(0.0977) H32A(0.0868)
 H32B(0.0322) H33(-0.0316) H34A(0.039) H34B(0.1009) H35A(0.1029) H35B(0.0286)
 H36A(0.142) H36B(0.1012) H37A(0.0084) H37B(0.0711) H38A(0.0845) H38B(0.0116)
 H40(-0.1097) H41(-0.1542) H42(-0.1904) H43(-0.1772) H44(-0.1289) H46(-0.1567)
 H47(-0.228) H48(-0.2526) H49(-0.2077) H50(-0.1351) H51(-0.0762) H52A(0.0525)
 H52B(-0.0169) H53A(-0.0386) H53B(0.0315) H54A(0.0888) H54B(0.0436) H55A(-
 0.0402) H55B(0.0276) H56A(-0.0248) H56B(0.0476)
;
_shelx_shelxl_version_number 2014/7
_olex2_submission_special_instructions 'No special instructions were received'

loop_
_space_group_symop_operation_xyz
'x, y, z'
'-x, -y, z'
'y, -x, -z'
'-y, x, -z'
'x+1/2, y+1/2, z+1/2'
'-x+1/2, -y+1/2, z+1/2'
'y+1/2, -x+1/2, -z+1/2'
'-y+1/2, x+1/2, -z+1/2'

loop_
_atom_site_label
_atom_site_type_symbol
_atom_site_fract_x
_atom_site_fract_y
_atom_site_fract_z
_atom_site_U_iso_or_equiv
_atom_site_adp_type
_atom_site_occupancy
_atom_site_site_symmetry_order
_atom_site_calc_flag
_atom_site_refinement_flags_posn
Rh1 Rh 0.24781(2) 0.23886(2) 0.07146(2) 0.02983(11) Uani 1 1 d .
H H 0.303(3) 0.214(3) 0.115(3) 0.055(19) Uiso 1 1 d .
P1 P 0.19424(6) 0.20297(6) 0.15693(6) 0.0259(3) Uani 1 1 d .
P2 P 0.26126(6) 0.31368(6) 0.14362(6) 0.0280(3) Uani 1 1 d .
P3 P 0.30579(6) 0.20594(7) -0.00739(7) 0.0310(3) Uani 1 1 d .
P4 P 0.19352(6) 0.26028(7) -0.01982(7) 0.0319(3) Uani 1 1 d .
N1 N 0.2948(2) 0.2263(2) 0.2344(3) 0.0397(12) Uani 1 1 d .
N2 N 0.1565(2) 0.3086(2) 0.2187(2) 0.0353(10) Uani 1 1 d .
N3 N 0.29335(18) 0.3105(2) -0.0805(2) 0.0326(10) Uani 1 1 d .
N4 N 0.2213(2) 0.1584(2) -0.0962(2) 0.0357(10) Uani 1 1 d .
C1 C 0.2367(3) 0.2001(3) 0.2360(3) 0.0334(12) Uani 1 1 d .
H1A H 0.2135 0.2201 0.2709 0.040 Uiso 1 1 calc R
H1B H 0.2408 0.1584 0.2493 0.040 Uiso 1 1 calc R
C2 C 0.2937(3) 0.2901(3) 0.2245(3) 0.0413(15) Uani 1 1 d .
H2A H 0.3344 0.3052 0.2273 0.050 Uiso 1 1 calc R
H2B H 0.2709 0.3082 0.2610 0.050 Uiso 1 1 calc R
C3 C 0.1352(3) 0.2547(2) 0.1861(3) 0.0402(14) Uani 1 1 d .
H3A H 0.1108 0.2660 0.1474 0.048 Uiso 1 1 calc R
H3B H 0.1094 0.2334 0.2176 0.048 Uiso 1 1 calc R
C4 C 0.1939(3) 0.3486(3) 0.1799(3) 0.0388(13) Uani 1 1 d .
H4A H 0.2063 0.3815 0.2089 0.047 Uiso 1 1 calc R
H4B H 0.1702 0.3654 0.1433 0.047 Uiso 1 1 calc R
C5 C 0.3252(3) 0.2551(3) -0.0768(4) 0.066(2) Uani 1 1 d .
H5A H 0.3677 0.2640 -0.0738 0.080 Uiso 1 1 calc R
H5B H 0.3188 0.2335 -0.1189 0.080 Uiso 1 1 calc R
C6 C 0.2305(3) 0.3018(3) -0.0867(3) 0.0495(17) Uani 1 1 d .
H6A H 0.2229 0.2812 -0.1291 0.059 Uiso 1 1 calc R
H6B H 0.2117 0.3409 -0.0897 0.059 Uiso 1 1 calc R
C7 C 0.2749(3) 0.1455(3) -0.0594(4) 0.066(2) Uani 1 1 d .
H7A H 0.3054 0.1333 -0.0916 0.079 Uiso 1 1 calc R
H7B H 0.2671 0.1115 -0.0301 0.079 Uiso 1 1 calc R
C8 C 0.1740(2) 0.1920(3) -0.0684(3) 0.0418(13) Uani 1 1 d .
H8A H 0.1512 0.1658 -0.0388 0.050 Uiso 1 1 calc R
H8B H 0.1477 0.2038 -0.1051 0.050 Uiso 1 1 calc R
C9 C 0.1542(2) 0.1315(2) 0.1609(3) 0.0292(11) Uani 1 1 d .
H9 H 0.1397 0.1252 0.2073 0.035 Uiso 1 1 calc R
C10 C 0.1969(3) 0.0815(2) 0.1425(3) 0.0369(12) Uani 1 1 d .
H10A H 0.2158 0.0906 0.0995 0.044 Uiso 1 1 calc R
H10B H 0.2282 0.0791 0.1766 0.044 Uiso 1 1 calc R
C11 C 0.1660(3) 0.0221(2) 0.1375(3) 0.0403(13) Uani 1 1 d .
H11A H 0.1946 -0.0081 0.1232 0.048 Uiso 1 1 calc R
H11B H 0.1510 0.0107 0.1818 0.048 Uiso 1 1 calc R
C12 C 0.1154(3) 0.0240(3) 0.0888(3) 0.0451(15) Uani 1 1 d .
H12A H 0.0956 -0.0147 0.0876 0.054 Uiso 1 1 calc R
H12B H 0.1306 0.0325 0.0437 0.054 Uiso 1 1 calc R
C13 C 0.0713(3) 0.0716(2) 0.1093(4) 0.0446(15) Uani 1 1 d .
H13A H 0.0390 0.0733 0.0765 0.054 Uiso 1 1 calc R
H13B H 0.0542 0.0616 0.1530 0.054 Uiso 1 1 calc R
C14 C 0.1015(2) 0.1317(2) 0.1134(3) 0.0348(12) Uani 1 1 d .
H14A H 0.0727 0.1613 0.1286 0.042 Uiso 1 1 calc R
H14B H 0.1150 0.1433 0.0686 0.042 Uiso 1 1 calc R
C15 C 0.1158(2) 0.3368(3) 0.2596(3) 0.0333(12) Uani 1 1 d .
C16 C 0.0807(3) 0.3051(3) 0.3045(3) 0.0387(13) Uani 1 1 d .
H16 H 0.0835 0.2635 0.3057 0.046 Uiso 1 1 calc R
C17 C 0.0421(3) 0.3333(3) 0.3471(3) 0.0469(16) Uani 1 1 d .
H17 H 0.0194 0.3104 0.3771 0.056 Uiso 1 1 calc R
C18 C 0.0354(3) 0.3929(3) 0.3476(3) 0.0504(17) Uani 1 1 d .
H18 H 0.0088 0.4114 0.3773 0.061 Uiso 1 1 calc R
C19 C 0.0686(3) 0.4250(3) 0.3037(3) 0.0503(16) Uani 1 1 d .
H19 H 0.0649 0.4666 0.3032 0.060 Uiso 1 1 calc R
C20 C 0.1074(3) 0.3981(3) 0.2598(3) 0.0420(14) Uani 1 1 d .
H20 H 0.1288 0.4217 0.2293 0.050 Uiso 1 1 calc R
C21 C 0.3448(3) 0.1964(3) 0.2522(2) 0.0343(12) Uani 1 1 d .
C22 C 0.3465(3) 0.1341(3) 0.2557(3) 0.0416(14) Uani 1 1 d .
H22 H 0.3125 0.1126 0.2431 0.050 Uiso 1 1 calc R
C23 C 0.3945(3) 0.1040(3) 0.2761(3) 0.0481(15) Uani 1 1 d .
H23 H 0.3932 0.0624 0.2783 0.058 Uiso 1 1 calc R
C24 C 0.4466(3) 0.1337(3) 0.2942(3) 0.0507(17) Uani 1 1 d .
H24 H 0.4801 0.1128 0.3092 0.061 Uiso 1 1 calc R
C25 C 0.4471(3) 0.1939(3) 0.2894(3) 0.0489(16) Uani 1 1 d .
H25 H 0.4820 0.2147 0.3002 0.059 Uiso 1 1 calc R
C26 C 0.3980(3) 0.2249(3) 0.2690(3) 0.0406(13) Uani 1 1 d .
H26 H 0.4001 0.2666 0.2663 0.049 Uiso 1 1 calc R
C27 C 0.3048(2) 0.3809(2) 0.1280(3) 0.0327(11) Uani 1 1 d .
H27 H 0.3063 0.4047 0.1697 0.039 Uiso 1 1 calc R
C28 C 0.3676(3) 0.3653(3) 0.1071(3) 0.0404(14) Uani 1 1 d .
H28A H 0.3663 0.3402 0.0670 0.049 Uiso 1 1 calc R
H28B H 0.3866 0.3425 0.1431 0.049 Uiso 1 1 calc R
C29 C 0.4046(3) 0.4201(3) 0.0924(3) 0.0456(15) Uani 1 1 d .
H29A H 0.4097 0.4432 0.1337 0.055 Uiso 1 1 calc R
H29B H 0.4440 0.4080 0.0767 0.055 Uiso 1 1 calc R
C30 C 0.3759(3) 0.4580(3) 0.0404(3) 0.0521(18) Uani 1 1 d .
H30A H 0.3986 0.4948 0.0354 0.062 Uiso 1 1 calc R
H30B H 0.3765 0.4371 -0.0027 0.062 Uiso 1 1 calc R
C31 C 0.3136(3) 0.4727(3) 0.0582(4) 0.056(2) Uani 1 1 d .
H31A H 0.2954 0.4946 0.0210 0.067 Uiso 1 1 calc R
H31B H 0.3135 0.4987 0.0977 0.067 Uiso 1 1 calc R
C32 C 0.2767(3) 0.4180(2) 0.0730(4) 0.0443(14) Uani 1 1 d .
H32A H 0.2368 0.4300 0.0868 0.053 Uiso 1 1 calc R
H32B H 0.2731 0.3940 0.0322 0.053 Uiso 1 1 calc R
C33 C 0.3769(2) 0.1709(2) 0.0111(3) 0.0348(12) Uani 1 1 d .
H33 H 0.3938 0.1560 -0.0316 0.042 Uiso 1 1 calc R
C34 C 0.3707(3) 0.1190(3) 0.0581(3) 0.0415(14) Uani 1 1 d .
H34A H 0.3428 0.0903 0.0390 0.050 Uiso 1 1 calc R
H34B H 0.3544 0.1329 0.1009 0.050 Uiso 1 1 calc R
C35 C 0.4296(3) 0.0887(3) 0.0706(4) 0.0511(16) Uani 1 1 d .
H35A H 0.4241 0.0564 0.1029 0.061 Uiso 1 1 calc R
H35B H 0.4441 0.0714 0.0286 0.061 Uiso 1 1 calc R
C36 C 0.4749(3) 0.1316(3) 0.0973(4) 0.0526(17) Uani 1 1 d .
H36A H 0.4630 0.1450 0.1420 0.063 Uiso 1 1 calc R
H36B H 0.5134 0.1116 0.1012 0.063 Uiso 1 1 calc R
C37 C 0.4805(3) 0.1836(3) 0.0518(4) 0.060(2) Uani 1 1 d .
H37A H 0.4962 0.1706 0.0084 0.071 Uiso 1 1 calc R
H37B H 0.5087 0.2121 0.0711 0.071 Uiso 1 1 calc R
C38 C 0.4210(3) 0.2139(3) 0.0414(4) 0.0501(17) Uani 1 1 d .
H38A H 0.4059 0.2283 0.0845 0.060 Uiso 1 1 calc R
H38B H 0.4259 0.2481 0.0116 0.060 Uiso 1 1 calc R
C39 C 0.3185(2) 0.3591(2) -0.1121(2) 0.0307(11) Uani 1 1 d .
C40 C 0.3794(3) 0.3636(3) -0.1223(4) 0.0469(15) Uani 1 1 d .
H40 H 0.4037 0.3315 -0.1097 0.056 Uiso 1 1 calc R
C41 C 0.4050(3) 0.4119(3) -0.1496(4) 0.0559(18) Uani 1 1 d .
H41 H 0.4465 0.4134 -0.1542 0.067 Uiso 1 1 calc R
C42 C 0.3714(3) 0.4587(4) -0.1708(3) 0.0538(19) Uani 1 1 d .
H42 H 0.3892 0.4923 -0.1904 0.065 Uiso 1 1 calc R
C43 C 0.3116(4) 0.4556(3) -0.1628(4) 0.0571(19) Uani 1 1 d .
H43 H 0.2877 0.4873 -0.1772 0.068 Uiso 1 1 calc R
C44 C 0.2856(3) 0.4067(3) -0.1339(3) 0.0422(14) Uani 1 1 d .
H44 H 0.2441 0.4058 -0.1289 0.051 Uiso 1 1 calc R
C45 C 0.2027(3) 0.1121(3) -0.1374(3) 0.0387(13) Uani 1 1 d .
C46 C 0.2436(3) 0.0735(3) -0.1665(3) 0.0462(15) Uani 1 1 d .
H46 H 0.2842 0.0779 -0.1567 0.055 Uiso 1 1 calc R
C47 C 0.2260(4) 0.0296(3) -0.2087(3) 0.059(2) Uani 1 1 d .
H47 H 0.2549 0.0047 -0.2280 0.070 Uiso 1 1 calc R
C48 C 0.1679(4) 0.0207(3) -0.2239(4) 0.063(2) Uani 1 1 d .
H48 H 0.1563 -0.0103 -0.2526 0.075 Uiso 1 1 calc R
C49 C 0.1278(4) 0.0572(3) -0.1969(4) 0.061(2) Uani 1 1 d .
H49 H 0.0875 0.0519 -0.2077 0.073 Uiso 1 1 calc R
C50 C 0.1436(3) 0.1027(3) -0.1536(3) 0.0489(16) Uani 1 1 d .
H50 H 0.1141 0.1272 -0.1351 0.059 Uiso 1 1 calc R
C51 C 0.1203(3) 0.2973(3) -0.0280(3) 0.0417(14) Uani 1 1 d .
H51 H 0.1116 0.3031 -0.0762 0.050 Uiso 1 1 calc R
C52 C 0.1213(3) 0.3573(3) 0.0062(4) 0.0538(17) Uani 1 1 d .
H52A H 0.1351 0.3522 0.0525 0.065 Uiso 1 1 calc R
H52B H 0.1499 0.3829 -0.0169 0.065 Uiso 1 1 calc R
C53 C 0.0619(3) 0.3879(3) 0.0073(4) 0.0567(18) Uani 1 1 d .
H53A H 0.0488 0.3962 -0.0386 0.068 Uiso 1 1 calc R
H53B H 0.0649 0.4256 0.0315 0.068 Uiso 1 1 calc R
C54 C 0.0171(3) 0.3468(3) 0.0425(4) 0.0550(18) Uani 1 1 d .
H54A H 0.0298 0.3395 0.0888 0.066 Uiso 1 1 calc R
H54B H -0.0220 0.3657 0.0436 0.066 Uiso 1 1 calc R
C55 C 0.0136(3) 0.2897(3) 0.0055(4) 0.0511(16) Uani 1 1 d .
H55A H -0.0005 0.2974 -0.0402 0.061 Uiso 1 1 calc R
H55B H -0.0154 0.2639 0.0276 0.061 Uiso 1 1 calc R
C56 C 0.0723(3) 0.2585(3) 0.0022(3) 0.0418(14) Uani 1 1 d .
H56A H 0.0681 0.2224 -0.0248 0.050 Uiso 1 1 calc R
H56B H 0.0841 0.2466 0.0476 0.050 Uiso 1 1 calc R

loop_
_atom_site_aniso_label
_atom_site_aniso_U_11
_atom_site_aniso_U_22
_atom_site_aniso_U_33
_atom_site_aniso_U_23
_atom_site_aniso_U_13
_atom_site_aniso_U_12
Rh1 0.0385(2) 0.0295(2) 0.02154(16) -0.00007(16) 0.0033(2) -0.00144(19)
P1 0.0296(7) 0.0245(6) 0.0237(6) -0.0012(5) 0.0016(5) -0.0047(5)
P2 0.0312(7) 0.0283(7) 0.0244(6) -0.0003(5) 0.0012(5) -0.0005(6)
P3 0.0279(7) 0.0383(8) 0.0269(7) 0.0022(6) -0.0004(5) 0.0062(6)
P4 0.0267(7) 0.0414(8) 0.0277(7) -0.0018(6) 0.0000(5) -0.0011(6)
N1 0.044(3) 0.041(3) 0.034(3) 0.013(2) -0.014(2) -0.010(2)
N2 0.031(2) 0.032(2) 0.042(3) -0.007(2) 0.005(2) -0.0041(19)
N3 0.027(2) 0.040(3) 0.030(2) 0.002(2) 0.0035(19) 0.0061(19)
N4 0.035(2) 0.036(3) 0.036(2) 0.001(2) 0.0013(19) 0.000(2)
C1 0.037(3) 0.038(3) 0.026(3) 0.004(2) -0.002(2) -0.009(2)
C2 0.049(4) 0.043(3) 0.033(3) 0.005(3) -0.011(3) -0.012(3)
C3 0.033(3) 0.037(3) 0.050(4) -0.012(3) 0.007(3) -0.004(3)
C4 0.044(4) 0.036(3) 0.036(3) -0.006(3) 0.006(2) 0.000(3)
C5 0.073(5) 0.068(5) 0.059(4) 0.030(4) 0.037(4) 0.035(4)
C6 0.036(3) 0.071(5) 0.041(4) 0.024(3) -0.007(3) -0.011(3)
C7 0.066(5) 0.067(5) 0.063(5) -0.033(4) -0.028(4) 0.025(4)
C8 0.037(3) 0.047(3) 0.041(3) -0.002(3) -0.008(3) -0.003(2)
C9 0.031(3) 0.024(2) 0.032(3) -0.001(2) 0.002(2) -0.004(2)
C10 0.035(3) 0.034(3) 0.042(3) -0.003(2) 0.001(2) 0.000(2)
C11 0.044(3) 0.030(3) 0.047(3) -0.005(2) -0.002(3) 0.001(3)
C12 0.047(4) 0.032(3) 0.055(4) -0.011(3) -0.001(3) -0.010(3)
C13 0.036(3) 0.032(3) 0.066(4) -0.002(3) -0.005(3) -0.009(3)
C14 0.031(3) 0.027(3) 0.046(3) -0.002(2) 0.001(2) -0.002(2)
C15 0.029(3) 0.042(3) 0.029(3) -0.003(2) -0.004(2) -0.002(2)
C16 0.039(3) 0.042(3) 0.035(3) -0.003(3) -0.003(2) -0.001(3)
C17 0.037(3) 0.069(5) 0.034(3) -0.008(3) 0.005(3) -0.005(3)
C18 0.038(3) 0.069(5) 0.044(4) -0.018(3) 0.005(3) 0.009(3)
C19 0.044(4) 0.052(4) 0.055(4) -0.014(3) 0.000(3) 0.012(3)
C20 0.040(3) 0.043(3) 0.042(3) -0.001(3) 0.004(3) 0.000(3)
C21 0.041(3) 0.044(3) 0.019(2) 0.001(2) -0.001(2) -0.011(3)
C22 0.047(4) 0.043(3) 0.035(3) 0.004(3) -0.004(3) -0.013(3)
C23 0.055(4) 0.043(4) 0.046(4) 0.007(3) 0.007(3) -0.003(3)
C24 0.046(4) 0.061(4) 0.045(4) 0.002(3) 0.004(3) 0.009(3)
C25 0.035(3) 0.057(4) 0.055(4) -0.007(3) 0.004(3) -0.010(3)
C26 0.048(4) 0.040(3) 0.034(3) -0.002(2) 0.002(3) -0.008(3)
C27 0.037(3) 0.026(3) 0.035(3) -0.001(2) 0.000(2) -0.001(2)
C28 0.040(3) 0.032(3) 0.050(3) 0.008(3) 0.004(3) 0.002(2)
C29 0.040(3) 0.041(3) 0.056(4) 0.007(3) 0.007(3) -0.003(3)
C30 0.068(5) 0.041(4) 0.047(4) 0.014(3) -0.003(3) -0.021(3)
C31 0.056(4) 0.027(3) 0.084(6) 0.018(3) -0.022(4) -0.003(3)
C32 0.045(3) 0.027(3) 0.061(4) 0.009(3) -0.011(3) 0.000(2)
C33 0.032(3) 0.038(3) 0.035(3) 0.002(2) 0.003(2) 0.011(2)
C34 0.036(3) 0.037(3) 0.052(4) 0.005(3) -0.009(3) -0.006(2)
C35 0.048(4) 0.039(3) 0.066(4) 0.015(4) -0.014(4) 0.003(3)
C36 0.042(4) 0.063(4) 0.053(4) -0.001(3) -0.019(3) 0.006(3)
C37 0.031(3) 0.060(4) 0.088(6) 0.001(4) -0.011(3) -0.004(3)
C38 0.035(3) 0.034(3) 0.081(5) 0.004(3) -0.002(3) -0.007(3)
C39 0.033(3) 0.035(3) 0.023(2) -0.010(2) -0.002(2) 0.001(2)
C40 0.032(3) 0.045(4) 0.064(4) -0.005(3) 0.004(3) 0.001(3)
C41 0.038(4) 0.065(5) 0.065(5) -0.016(4) 0.012(3) -0.010(3)
C42 0.069(5) 0.055(5) 0.037(3) -0.011(3) 0.011(3) -0.026(4)
C43 0.069(5) 0.039(4) 0.064(5) 0.006(3) -0.020(4) -0.001(3)
C44 0.031(3) 0.045(3) 0.051(4) -0.002(3) -0.005(3) -0.001(3)
C45 0.051(4) 0.034(3) 0.031(3) 0.011(2) -0.001(3) -0.010(3)
C46 0.055(4) 0.043(4) 0.040(3) 0.007(3) 0.006(3) 0.001(3)
C47 0.095(6) 0.040(4) 0.042(4) -0.004(3) -0.001(4) 0.000(4)
C48 0.111(7) 0.035(4) 0.042(4) 0.004(3) -0.007(4) -0.015(4)
C49 0.081(6) 0.052(5) 0.049(4) 0.011(4) -0.015(4) -0.031(4)
C50 0.052(4) 0.046(4) 0.048(4) 0.008(3) 0.000(3) -0.010(3)
C51 0.032(3) 0.051(4) 0.042(3) -0.002(3) -0.005(3) -0.002(3)
C52 0.039(3) 0.047(4) 0.075(5) -0.006(3) -0.011(3) -0.003(3)
C53 0.050(4) 0.046(4) 0.075(5) -0.004(4) -0.006(4) 0.008(3)
C54 0.041(4) 0.068(5) 0.055(4) -0.012(4) 0.004(3) 0.014(3)
C55 0.032(3) 0.053(4) 0.068(4) -0.005(3) 0.004(3) 0.003(3)
C56 0.034(3) 0.044(3) 0.047(3) 0.000(3) -0.003(3) 0.001(3)

loop_
_atom_type_symbol
_atom_type_description
_atom_type_scat_dispersion_real
_atom_type_scat_dispersion_imag
_atom_type_scat_source
C C 0.0033 0.0016 'International Tables Vol C Tables 4.2.6.8 and 6.1.1.4'
H H 0.0000 0.0000 'International Tables Vol C Tables 4.2.6.8 and 6.1.1.4'
N N 0.0061 0.0033 'International Tables Vol C Tables 4.2.6.8 and 6.1.1.4'
P P 0.1023 0.0942 'International Tables Vol C Tables 4.2.6.8 and 6.1.1.4'
Rh Rh -1.1178 0.9187 'International Tables Vol C Tables 4.2.6.8 and 6.1.1.4'

loop_
_geom_angle_atom_site_label_1
_geom_angle_atom_site_label_2
_geom_angle_atom_site_label_3
_geom_angle
P1 Rh1 H 83(2)
P1 Rh1 P4 113.62(5)
P2 Rh1 H 79(2)
P2 Rh1 P1 81.72(5)
P2 Rh1 P4 115.66(5)
P3 Rh1 H 79(2)
P3 Rh1 P1 138.66(5)
P3 Rh1 P2 129.84(6)
P3 Rh1 P4 79.32(5)
P4 Rh1 H 158(2)
C1 P1 Rh1 112.54(18)
C1 P1 C3 97.2(3)
C1 P1 C9 100.7(2)
C3 P1 Rh1 113.4(2)
C9 P1 Rh1 127.65(18)
C9 P1 C3 100.5(2)
C2 P2 Rh1 113.4(2)
C2 P2 C4 96.0(3)
C4 P2 Rh1 117.36(19)
C27 P2 Rh1 125.95(18)
C27 P2 C2 100.0(3)
C27 P2 C4 98.8(3)
C5 P3 Rh1 119.1(2)
C5 P3 C7 96.4(4)
C7 P3 Rh1 115.5(3)
C33 P3 Rh1 121.99(18)
C33 P3 C5 101.8(3)
C33 P3 C7 97.2(3)
C6 P4 Rh1 116.92(19)
C6 P4 C8 98.6(3)
C6 P4 C51 96.4(3)
C8 P4 Rh1 111.8(2)
C51 P4 Rh1 130.7(2)
C51 P4 C8 96.6(3)
C1 N1 C2 113.2(5)
C21 N1 C1 123.0(5)
C21 N1 C2 122.8(5)
C4 N2 C3 118.1(4)
C15 N2 C3 115.2(4)
C15 N2 C4 114.4(4)
C6 N3 C5 112.2(6)
C39 N3 C5 120.3(5)
C39 N3 C6 118.2(5)
C8 N4 C7 122.4(5)
C45 N4 C7 113.6(5)
C45 N4 C8 113.9(5)
P1 C1 H1A 108.3
P1 C1 H1B 108.3
N1 C1 P1 116.0(4)
N1 C1 H1A 108.3
N1 C1 H1B 108.3
H1A C1 H1B 107.4
P2 C2 H2A 108.7
P2 C2 H2B 108.7
N1 C2 P2 114.2(4)
N1 C2 H2A 108.7
N1 C2 H2B 108.7
H2A C2 H2B 107.6
P1 C3 H3A 108.5
P1 C3 H3B 108.5
N2 C3 P1 115.1(4)
N2 C3 H3A 108.5
N2 C3 H3B 108.5
H3A C3 H3B 107.5
P2 C4 H4A 108.6
P2 C4 H4B 108.6
N2 C4 P2 114.7(4)
N2 C4 H4A 108.6
N2 C4 H4B 108.6
H4A C4 H4B 107.6
P3 C5 H5A 108.2
P3 C5 H5B 108.2
N3 C5 P3 116.3(4)
N3 C5 H5A 108.2
N3 C5 H5B 108.2
H5A C5 H5B 107.4
P4 C6 H6A 108.0
P4 C6 H6B 108.0
N3 C6 P4 117.2(4)
N3 C6 H6A 108.0
N3 C6 H6B 108.0
H6A C6 H6B 107.2
P3 C7 H7A 108.1
P3 C7 H7B 108.1
N4 C7 P3 116.9(5)
N4 C7 H7A 108.1
N4 C7 H7B 108.1
H7A C7 H7B 107.3
P4 C8 H8A 107.9
P4 C8 H8B 107.9
N4 C8 P4 117.7(4)
N4 C8 H8A 107.9
N4 C8 H8B 107.9
H8A C8 H8B 107.2
P1 C9 H9 109.0
C10 C9 P1 108.9(4)
C10 C9 H9 109.0
C14 C9 P1 110.6(4)
C14 C9 H9 109.0
C14 C9 C10 110.2(4)
C9 C10 H10A 109.2
C9 C10 H10B 109.2
H10A C10 H10B 107.9
C11 C10 C9 112.2(5)
C11 C10 H10A 109.2
C11 C10 H10B 109.2
C10 C11 H11A 109.3
C10 C11 H11B 109.3
H11A C11 H11B 108.0
C12 C11 C10 111.6(5)
C12 C11 H11A 109.3
C12 C11 H11B 109.3
C11 C12 H12A 109.6
C11 C12 H12B 109.6
C11 C12 C13 110.1(5)
H12A C12 H12B 108.2
C13 C12 H12A 109.6
C13 C12 H12B 109.6
C12 C13 H13A 109.5
C12 C13 H13B 109.5
H13A C13 H13B 108.1
C14 C13 C12 110.6(5)
C14 C13 H13A 109.5
C14 C13 H13B 109.5
C9 C14 H14A 109.1
C9 C14 H14B 109.1
C13 C14 C9 112.4(5)
C13 C14 H14A 109.1
C13 C14 H14B 109.1
H14A C14 H14B 107.9
N2 C15 C16 121.4(5)
N2 C15 C20 123.1(5)
C16 C15 C20 115.4(5)
C15 C16 H16 119.3
C17 C16 C15 121.4(6)
C17 C16 H16 119.3
C16 C17 H17 118.8
C18 C17 C16 122.4(6)
C18 C17 H17 118.8
C17 C18 H18 121.2
C17 C18 C19 117.6(6)
C19 C18 H18 121.2
C18 C19 H19 119.3
C18 C19 C20 121.5(7)
C20 C19 H19 119.3
C15 C20 H20 119.2
C19 C20 C15 121.6(6)
C19 C20 H20 119.2
N1 C21 C22 122.0(5)
N1 C21 C26 122.9(5)
C26 C21 C22 115.1(6)
C21 C22 H22 118.6
C23 C22 C21 122.7(6)
C23 C22 H22 118.6
C22 C23 H23 119.5
C22 C23 C24 120.9(6)
C24 C23 H23 119.5
C23 C24 H24 121.1
C25 C24 C23 117.9(6)
C25 C24 H24 121.1
C24 C25 H25 119.3
C24 C25 C26 121.5(6)
C26 C25 H25 119.3
C21 C26 H26 119.1
C25 C26 C21 121.8(6)
C25 C26 H26 119.1
P2 C27 H27 108.9
C28 C27 P2 110.7(4)
C28 C27 H27 108.9
C32 C27 P2 110.8(4)
C32 C27 H27 108.9
C32 C27 C28 108.5(5)
C27 C28 H28A 109.2
C27 C28 H28B 109.2
C27 C28 C29 112.1(5)
H28A C28 H28B 107.9
C29 C28 H28A 109.2
C29 C28 H28B 109.2
C28 C29 H29A 109.4
C28 C29 H29B 109.4
H29A C29 H29B 108.0
C30 C29 C28 111.3(5)
C30 C29 H29A 109.4
C30 C29 H29B 109.4
C29 C30 H30A 109.2
C29 C30 H30B 109.2
H30A C30 H30B 107.9
C31 C30 C29 111.9(6)
C31 C30 H30A 109.2
C31 C30 H30B 109.2
C30 C31 H31A 109.1
C30 C31 H31B 109.1
C30 C31 C32 112.4(5)
H31A C31 H31B 107.8
C32 C31 H31A 109.1
C32 C31 H31B 109.1
C27 C32 C31 111.1(5)
C27 C32 H32A 109.4
C27 C32 H32B 109.4
C31 C32 H32A 109.4
C31 C32 H32B 109.4
H32A C32 H32B 108.0
P3 C33 H33 108.0
C34 C33 P3 112.3(4)
C34 C33 H33 108.0
C34 C33 C38 108.0(5)
C38 C33 P3 112.3(4)
C38 C33 H33 108.0
C33 C34 H34A 109.3
C33 C34 H34B 109.3
C33 C34 C35 111.8(5)
H34A C34 H34B 107.9
C35 C34 H34A 109.3
C35 C34 H34B 109.3
C34 C35 H35A 109.4
C34 C35 H35B 109.4
H35A C35 H35B 108.0
C36 C35 C34 111.3(5)
C36 C35 H35A 109.4
C36 C35 H35B 109.4
C35 C36 H36A 109.6
C35 C36 H36B 109.6
H36A C36 H36B 108.1
C37 C36 C35 110.5(5)
C37 C36 H36A 109.6
C37 C36 H36B 109.6
C36 C37 H37A 109.4
C36 C37 H37B 109.4
C36 C37 C38 111.2(6)
H37A C37 H37B 108.0
C38 C37 H37A 109.4
C38 C37 H37B 109.4
C33 C38 C37 110.3(5)
C33 C38 H38A 109.6
C33 C38 H38B 109.6
C37 C38 H38A 109.6
C37 C38 H38B 109.6
H38A C38 H38B 108.1
N3 C39 C40 121.8(5)
C44 C39 N3 122.8(5)
C44 C39 C40 115.4(6)
C39 C40 H40 118.6
C41 C40 C39 122.7(6)
C41 C40 H40 118.6
C40 C41 H41 119.6
C40 C41 C42 120.8(6)
C42 C41 H41 119.6
C41 C42 H42 120.9
C43 C42 C41 118.2(7)
C43 C42 H42 120.9
C42 C43 H43 119.5
C42 C43 C44 120.9(7)
C44 C43 H43 119.5
C39 C44 C43 121.9(6)
C39 C44 H44 119.1
C43 C44 H44 119.1
N4 C45 C46 121.0(6)
C50 C45 N4 122.7(6)
C50 C45 C46 116.3(6)
C45 C46 H46 119.3
C47 C46 C45 121.3(7)
C47 C46 H46 119.3
C46 C47 H47 119.1
C46 C47 C48 121.8(7)
C48 C47 H47 119.1
C47 C48 H48 120.9
C49 C48 C47 118.1(7)
C49 C48 H48 120.9
C48 C49 H49 118.9
C48 C49 C50 122.2(8)
C50 C49 H49 118.9
C45 C50 C49 120.3(7)
C45 C50 H50 119.9
C49 C50 H50 119.9
P4 C51 H51 108.7
C52 C51 P4 110.4(4)
C52 C51 H51 108.7
C52 C51 C56 110.3(5)
C56 C51 P4 109.9(4)
C56 C51 H51 108.7
C51 C52 H52A 108.8
C51 C52 H52B 108.8
H52A C52 H52B 107.7
C53 C52 C51 113.7(5)
C53 C52 H52A 108.8
C53 C52 H52B 108.8
C52 C53 H53A 110.0
C52 C53 H53B 110.0
C52 C53 C54 108.3(6)
H53A C53 H53B 108.4
C54 C53 H53A 110.0
C54 C53 H53B 110.0
C53 C54 H54A 109.8
C53 C54 H54B 109.8
H54A C54 H54B 108.3
C55 C54 C53 109.2(6)
C55 C54 H54A 109.8
C55 C54 H54B 109.8
C54 C55 H55A 109.1
C54 C55 H55B 109.1
C54 C55 C56 112.4(6)
H55A C55 H55B 107.8
C56 C55 H55A 109.1
C56 C55 H55B 109.1
C51 C56 H56A 109.2
C51 C56 H56B 109.2
C55 C56 C51 112.0(5)
C55 C56 H56A 109.2
C55 C56 H56B 109.2
H56A C56 H56B 107.9

loop_
_geom_bond_atom_site_label_1
_geom_bond_atom_site_label_2
_geom_bond_distance
Rh1 H 1.64(7)
Rh1 P1 2.2621(13)
Rh1 P2 2.2598(14)
Rh1 P3 2.1967(14)
Rh1 P4 2.2683(14)
P1 C1 1.864(5)
P1 C3 1.881(6)
P1 C9 1.867(5)
P2 C2 1.867(6)
P2 C4 1.875(6)
P2 C27 1.851(5)
P3 C5 1.845(7)
P3 C7 1.867(7)
P3 C33 1.844(5)
P4 C6 1.847(6)
P4 C8 1.889(6)
P4 C51 1.875(6)
N1 C1 1.452(7)
N1 C2 1.465(8)
N1 C21 1.374(8)
N2 C3 1.476(7)
N2 C4 1.470(7)
N2 C15 1.397(7)
N3 C5 1.457(8)
N3 C6 1.450(7)
N3 C39 1.399(7)
N4 C7 1.458(8)
N4 C8 1.434(8)
N4 C45 1.406(7)
C1 H1A 0.9900
C1 H1B 0.9900
C2 H2A 0.9900
C2 H2B 0.9900
C3 H3A 0.9900
C3 H3B 0.9900
C4 H4A 0.9900
C4 H4B 0.9900
C5 H5A 0.9900
C5 H5B 0.9900
C6 H6A 0.9900
C6 H6B 0.9900
C7 H7A 0.9900
C7 H7B 0.9900
C8 H8A 0.9900
C8 H8B 0.9900
C9 H9 1.0000
C9 C10 1.543(7)
C9 C14 1.534(8)
C10 H10A 0.9900
C10 H10B 0.9900
C10 C11 1.528(8)
C11 H11A 0.9900
C11 H11B 0.9900
C11 C12 1.513(8)
C12 H12A 0.9900
C12 H12B 0.9900
C12 C13 1.534(9)
C13 H13A 0.9900
C13 H13B 0.9900
C13 C14 1.533(7)
C14 H14A 0.9900
C14 H14B 0.9900
C15 C16 1.406(8)
C15 C20 1.408(8)
C16 H16 0.9500
C16 C17 1.386(9)
C17 H17 0.9500
C17 C18 1.364(10)
C18 H18 0.9500
C18 C19 1.374(10)
C19 H19 0.9500
C19 C20 1.392(9)
C20 H20 0.9500
C21 C22 1.420(8)
C21 C26 1.416(8)
C22 H22 0.9500
C22 C23 1.355(9)
C23 H23 0.9500
C23 C24 1.411(10)
C24 H24 0.9500
C24 C25 1.373(10)
C25 H25 0.9500
C25 C26 1.385(9)
C26 H26 0.9500
C27 H27 1.0000
C27 C28 1.533(8)
C27 C32 1.532(8)
C28 H28A 0.9900
C28 H28B 0.9900
C28 C29 1.534(8)
C29 H29A 0.9900
C29 H29B 0.9900
C29 C30 1.504(9)
C30 H30A 0.9900
C30 H30B 0.9900
C30 C31 1.500(10)
C31 H31A 0.9900
C31 H31B 0.9900
C31 C32 1.532(8)
C32 H32A 0.9900
C32 H32B 0.9900
C33 H33 1.0000
C33 C34 1.520(8)
C33 C38 1.528(8)
C34 H34A 0.9900
C34 H34B 0.9900
C34 C35 1.529(8)
C35 H35A 0.9900
C35 H35B 0.9900
C35 C36 1.516(9)
C36 H36A 0.9900
C36 H36B 0.9900
C36 C37 1.503(10)
C37 H37A 0.9900
C37 H37B 0.9900
C37 C38 1.534(9)
C38 H38A 0.9900
C38 H38B 0.9900
C39 C40 1.406(8)
C39 C44 1.387(8)
C40 H40 0.9500
C40 C41 1.361(10)
C41 H41 0.9500
C41 C42 1.380(11)
C42 H42 0.9500
C42 C43 1.373(11)
C43 H43 0.9500
C43 C44 1.389(10)
C44 H44 0.9500
C45 C46 1.408(9)
C45 C50 1.401(9)
C46 H46 0.9500
C46 C47 1.372(9)
C47 H47 0.9500
C47 C48 1.373(11)
C48 H48 0.9500
C48 C49 1.349(12)
C49 H49 0.9500
C49 C50 1.402(10)
C50 H50 0.9500
C51 H51 1.0000
C51 C52 1.531(9)
C51 C56 1.532(8)
C52 H52A 0.9900
C52 H52B 0.9900
C52 C53 1.520(9)
C53 H53A 0.9900
C53 H53B 0.9900
C53 C54 1.555(10)
C54 H54A 0.9900
C54 H54B 0.9900
C54 C55 1.500(9)
C55 H55A 0.9900
C55 H55B 0.9900
C55 C56 1.514(8)
C56 H56A 0.9900
C56 H56B 0.9900

loop_
_geom_torsion_atom_site_label_1
_geom_torsion_atom_site_label_2
_geom_torsion_atom_site_label_3
_geom_torsion_atom_site_label_4
_geom_torsion
Rh1 P1 C1 N1 6.2(5)
Rh1 P1 C3 N2 -68.2(5)
Rh1 P1 C9 C10 52.6(4)
Rh1 P1 C9 C14 -68.7(4)
Rh1 P2 C2 N1 -11.4(6)
Rh1 P2 C4 N2 60.7(5)
Rh1 P2 C27 C28 -55.1(5)
Rh1 P2 C27 C32 65.4(5)
Rh1 P3 C5 N3 -9.3(8)
Rh1 P3 C7 N4 60.3(7)
Rh1 P3 C33 C34 55.6(5)
Rh1 P3 C33 C38 -66.4(5)
Rh1 P4 C6 N3 8.6(7)
Rh1 P4 C8 N4 -62.5(5)
Rh1 P4 C51 C52 55.0(6)
Rh1 P4 C51 C56 -66.9(5)
P1 C9 C10 C11 -174.0(4)
P1 C9 C14 C13 173.7(4)
P2 C27 C28 C29 178.8(4)
P2 C27 C32 C31 -178.1(5)
P3 C33 C34 C35 177.5(5)
P3 C33 C38 C37 -176.5(5)
P4 C51 C52 C53 -174.8(5)
P4 C51 C56 C55 172.1(5)
N1 C21 C22 C23 -176.8(6)
N1 C21 C26 C25 177.4(6)
N2 C15 C16 C17 177.2(5)
N2 C15 C20 C19 -176.6(6)
N3 C39 C40 C41 -176.4(6)
N3 C39 C44 C43 177.5(6)
N4 C45 C46 C47 -177.6(6)
N4 C45 C50 C49 177.6(6)
C1 P1 C3 N2 50.2(5)
C1 P1 C9 C10 -77.0(4)
C1 P1 C9 C14 161.6(4)
C1 N1 C2 P2 -62.7(6)
C1 N1 C21 C22 18.0(9)
C1 N1 C21 C26 -161.3(5)
C2 P2 C4 N2 -59.7(5)
C2 P2 C27 C28 73.7(5)
C2 P2 C27 C32 -165.8(4)
C2 N1 C1 P1 66.2(6)
C2 N1 C21 C22 -174.1(5)
C2 N1 C21 C26 6.5(9)
C3 P1 C1 N1 -112.8(5)
C3 P1 C9 C10 -176.6(4)
C3 P1 C9 C14 62.1(4)
C3 N2 C4 P2 -55.6(6)
C3 N2 C15 C16 44.5(7)
C3 N2 C15 C20 -136.5(6)
C4 P2 C2 N1 111.9(5)
C4 P2 C27 C28 171.5(4)
C4 P2 C27 C32 -68.0(5)
C4 N2 C3 P1 60.6(6)
C4 N2 C15 C16 -173.8(5)
C4 N2 C15 C20 5.2(8)
C5 P3 C7 N4 -66.2(7)
C5 P3 C33 C34 -168.7(5)
C5 P3 C33 C38 69.3(6)
C5 N3 C6 P4 58.9(7)
C5 N3 C39 C40 -20.4(8)
C5 N3 C39 C44 161.1(6)
C6 P4 C8 N4 61.1(5)
C6 P4 C51 C52 -79.2(5)
C6 P4 C51 C56 158.9(5)
C6 N3 C5 P3 -59.4(7)
C6 N3 C39 C40 -164.5(6)
C6 N3 C39 C44 17.0(8)
C7 P3 C5 N3 114.7(6)
C7 P3 C33 C34 -70.6(5)
C7 P3 C33 C38 167.4(5)
C7 N4 C8 P4 43.3(8)
C7 N4 C45 C46 -30.9(8)
C7 N4 C45 C50 151.0(6)
C8 P4 C6 N3 -111.3(5)
C8 P4 C51 C52 -178.7(5)
C8 P4 C51 C56 59.4(5)
C8 N4 C7 P3 -40.5(9)
C8 N4 C45 C46 -177.5(5)
C8 N4 C45 C50 4.5(8)
C9 P1 C1 N1 145.0(4)
C9 P1 C3 N2 152.6(4)
C9 C10 C11 C12 55.8(7)
C10 C9 C14 C13 53.1(6)
C10 C11 C12 C13 -57.7(7)
C11 C12 C13 C14 57.6(7)
C12 C13 C14 C9 -56.3(7)
C14 C9 C10 C11 -52.4(6)
C15 N2 C3 P1 -159.2(4)
C15 N2 C4 P2 163.9(4)
C15 C16 C17 C18 0.6(10)
C16 C15 C20 C19 2.4(9)
C16 C17 C18 C19 0.2(10)
C17 C18 C19 C20 0.3(10)
C18 C19 C20 C15 -1.7(10)
C20 C15 C16 C17 -1.9(8)
C21 N1 C1 P1 -124.9(5)
C21 N1 C2 P2 128.4(5)
C21 C22 C23 C24 -1.2(10)
C22 C21 C26 C25 -2.0(8)
C22 C23 C24 C25 -1.0(10)
C23 C24 C25 C26 1.5(10)
C24 C25 C26 C21 0.0(10)
C26 C21 C22 C23 2.6(8)
C27 P2 C2 N1 -148.0(5)
C27 P2 C4 N2 -160.9(4)
C27 C28 C29 C30 -55.9(7)
C28 C27 C32 C31 -56.4(7)
C28 C29 C30 C31 53.2(8)
C29 C30 C31 C32 -53.8(9)
C30 C31 C32 C27 56.0(8)
C32 C27 C28 C29 57.0(7)
C33 P3 C5 N3 -146.6(6)
C33 P3 C7 N4 -169.0(6)
C33 C34 C35 C36 56.5(8)
C34 C33 C38 C37 59.1(7)
C34 C35 C36 C37 -54.4(9)
C35 C36 C37 C38 56.2(9)
C36 C37 C38 C33 -59.6(8)
C38 C33 C34 C35 -58.1(7)
C39 N3 C5 P3 154.5(5)
C39 N3 C6 P4 -154.2(4)
C39 C40 C41 C42 -2.2(11)
C40 C39 C44 C43 -1.1(9)
C40 C41 C42 C43 0.8(11)
C41 C42 C43 C44 0.2(11)
C42 C43 C44 C39 -0.1(11)
C44 C39 C40 C41 2.2(9)
C45 N4 C7 P3 176.2(5)
C45 N4 C8 P4 -173.5(4)
C45 C46 C47 C48 -1.0(10)
C46 C45 C50 C49 -0.6(9)
C46 C47 C48 C49 1.1(11)
C47 C48 C49 C50 -1.1(11)
C48 C49 C50 C45 0.8(10)
C50 C45 C46 C47 0.6(9)
C51 P4 C6 N3 151.0(5)
C51 P4 C8 N4 158.6(5)
C51 C52 C53 C54 57.5(9)
C52 C51 C56 C55 50.2(7)
C52 C53 C54 C55 -59.2(8)
C53 C54 C55 C56 59.7(8)
C54 C55 C56 C51 -55.7(8)
C56 C51 C52 C53 -53.1(8)

loop_
_twin_individual_id
_twin_individual_mass_fraction_refined
1 0.55(3)
2 0.45(3)
